data_4036344
loop_
_publ_author_name
'Nogami, Emiko'
'Yamazaki, Takashi'
'Kubota, Toshio'
'Yajima, Tomoko'

_publ_section_title
;
 Stereochemical Investigation of the Products of the Photoinduced
 Perfluoroalkylation-Dimerization of Anthracene.
;
_journal_issue 18
_journal_name_full 'The Journal of organic chemistry'
_journal_page_first 9208
_journal_page_last 9213
_journal_paper_doi 10.1021/acs.joc.5b01655
_journal_volume 80
_journal_year 2015
_chemical_formula_moiety 'C30 H19.94 F6'
_chemical_formula_sum 'C30 H20 F6'
_chemical_formula_weight 494.46
_chemical_name_systematic CF3_anthracene_dimer_cistrans
_space_group_crystal_system monoclinic
_space_group_IT_number 14
_space_group_name_Hall '-P 2ybc'
_space_group_name_H-M_alt 'P 1 21/c 1'
_atom_sites_solution_hydrogens mixed
_audit_creation_date 2014-12-24
_audit_creation_method
;
Olex2 1.2
(compiled 2014.12.23 svn.r3114 for OlexSys, GUI svn.r4973)
;
_cell_angle_alpha 90
_cell_angle_beta 97.596(2)
_cell_angle_gamma 90
_cell_formula_units_Z 4
_cell_length_a 7.6216(9)
_cell_length_b 15.6106(19)
_cell_length_c 18.751(2)
_cell_measurement_reflns_used 3507
_cell_measurement_temperature 93(2)
_cell_measurement_theta_max 27.483
_cell_measurement_theta_min 1.704
_cell_volume 2211.4(4)
_computing_cell_refinement 'SAINT V7.68A (Bruker AXS, 2009)'
_computing_data_collection 'Bruker SMART APEXII ULTRA'
_computing_data_reduction 'SAINT V7.68A (Bruker AXS, 2009)'
_computing_molecular_graphics 'Olex2 (Dolomanov et al., 2009)'
_computing_publication_material 'Olex2 (Dolomanov et al., 2009)'
_computing_structure_refinement 'ShelXL (Sheldrick, 2008)'
_computing_structure_solution 'ShelXS (Sheldrick, 2008)'
_diffrn_ambient_temperature 93.15
_diffrn_measured_fraction_theta_full 0.999
_diffrn_measured_fraction_theta_max 0.999
_diffrn_measurement_device_type 'Bruker APEXII CCD area detector'
_diffrn_measurement_method 'omega scans'
_diffrn_radiation_type MoK\a
_diffrn_radiation_wavelength 0.71073
_diffrn_reflns_av_R_equivalents 0.0437
_diffrn_reflns_av_unetI/netI 0.0534
_diffrn_reflns_Laue_measured_fraction_full 0.999
_diffrn_reflns_Laue_measured_fraction_max 0.999
_diffrn_reflns_limit_h_max 9
_diffrn_reflns_limit_h_min -9
_diffrn_reflns_limit_k_max 20
_diffrn_reflns_limit_k_min -18
_diffrn_reflns_limit_l_max 24
_diffrn_reflns_limit_l_min -18
_diffrn_reflns_number 14289
_diffrn_reflns_point_group_measured_fraction_full 0.999
_diffrn_reflns_point_group_measured_fraction_max 0.999
_diffrn_reflns_theta_full 25.242
_diffrn_reflns_theta_max 27.483
_diffrn_reflns_theta_min 1.704
_exptl_absorpt_coefficient_mu 0.121
_exptl_absorpt_correction_T_max 0.996
_exptl_absorpt_correction_T_min 0.994
_exptl_absorpt_correction_type multi-scan
_exptl_absorpt_process_details 'SADABS V2008/1 (Bruker AXS)'
_exptl_crystal_colour 'clear light white'
_exptl_crystal_density_diffrn 1.485
_exptl_crystal_density_method 'not measured'
_exptl_crystal_description plate
_exptl_crystal_F_000 1016
_exptl_crystal_size_max 0.05
_exptl_crystal_size_mid 0.05
_exptl_crystal_size_min 0.03
_refine_diff_density_max 0.401
_refine_diff_density_min -0.344
_refine_diff_density_rms 0.056
_refine_ls_extinction_method none
_refine_ls_goodness_of_fit_ref 1.040
_refine_ls_hydrogen_treatment mixed
_refine_ls_matrix_type full
_refine_ls_number_parameters 429
_refine_ls_number_reflns 5062
_refine_ls_number_restraints 14
_refine_ls_restrained_S_all 1.048
_refine_ls_R_factor_all 0.0821
_refine_ls_R_factor_gt 0.0518
_refine_ls_shift/su_max 0.047
_refine_ls_shift/su_mean 0.005
_refine_ls_structure_factor_coef Fsqd
_refine_ls_weighting_details 'w=1/[\s^2^(Fo^2^)+(0.0514P)^2^+1.1409P] where P=(Fo^2^+2Fc^2^)/3'
_refine_ls_weighting_scheme calc
_refine_ls_wR_factor_gt 0.1158
_refine_ls_wR_factor_ref 0.1291
_reflns_Friedel_coverage 0.000
_reflns_number_gt 3507
_reflns_number_total 5062
_reflns_threshold_expression 'I > 2\s(I)'
_cod_data_source_file jo5b01655_si_002.cif
_cod_data_source_block cf3_dimer_cistrans_140627_1
_cod_original_cell_volume 2211.4(5)
_cod_database_code 4036344
_shelxl_version_number 2014/6
_shelx_space_group_comment
;
The symmetry employed for this shelxl refinement is uniquely defined
by the following loop, which should always be used as a source of
symmetry information in preference to the above space-group names.
They are only intended as comments.
;
_shelx_estimated_absorpt_t_max 0.996
_shelx_estimated_absorpt_t_min 0.994
_olex2_refinement_description
;
1. Fixed Uiso
 At 1.2 times of:
  All C(H) groups
2. Restrained distances
 C2-C29
 1.51 with sigma of 0.01
 C2-C28
 1.51 with sigma of 0.01
 C3-F22
 1.35 with sigma of 0.05
 F7-C3
 1.35 with sigma of 0.02
 C3-F0AA
 1.35 with sigma of 0.02
 C0AA-F8
 1.35 with sigma of 0.04
 F20-C0AA
 1.35 with sigma of 0.04
 F21-C0AA
 1.35 with sigma of 0.04
 F20-F8
 2.16 with sigma of 0.04
 F20-F21
 2.16 with sigma of 0.04
 F21-F8
 2.16 with sigma of 0.04
 C4-C10
 1.51 with sigma of 0.01
 C4-C22
 1.51 with sigma of 0.01
 C0AA-C4
 1.53 with sigma of 0.04
3. Uiso/Uaniso restraints and constraints
Uanis(F3) = Uanis(F22)
Uanis(C34) = Uanis(C0AA)
Uanis(F4) = Uanis(F8)
Uanis(F2) = Uanis(F3)
Uanis(F7) = Uanis(F22)
Uanis(F20) = Uanis(F5)
Uanis(F1) = Uanis(F21)
Uanis(C36) = Uanis(C3)
Uanis(C2) = Uanis(C24)
Uanis(C26) = Uanis(C4)
4. Others
 Sof(C2)=Sof(H2)=Sof(C3)=Sof(F0AA)=Sof(F7)=Sof(F2)=1-FVAR(1)
 Sof(C24)=Sof(H24)=Sof(C36)=Sof(F22)=Sof(F3)=Sof(F6)=FVAR(1)
 Sof(C4)=Sof(F8)=Sof(C0AA)=Sof(F20)=Sof(F21)=1-FVAR(2)
 Sof(C26)=Sof(H26)=Sof(C34)=Sof(F1)=Sof(F4)=Sof(F5)=FVAR(2)
5.a Ternary CH refined with riding coordinates:
 C24(H24), C26(H26), C2(H2)
;
_olex2_submission_special_instructions 'No special instructions were received'

loop_
_space_group_symop_operation_xyz
'x, y, z'
'-x, y+1/2, -z+1/2'
'-x, -y, -z'
'x, -y-1/2, z-1/2'

loop_
_atom_site_label
_atom_site_type_symbol
_atom_site_fract_x
_atom_site_fract_y
_atom_site_fract_z
_atom_site_U_iso_or_equiv
_atom_site_adp_type
_atom_site_occupancy
_atom_site_site_symmetry_order
_atom_site_calc_flag
_atom_site_refinement_flags_posn
_atom_site_refinement_flags_occupancy
_atom_site_disorder_assembly
_atom_site_disorder_group
C7 C 0.2559(3) 0.58697(14) -0.11448(11) 0.0202(4) Uani 1 1 d . . . .
C8 C 0.2437(3) 0.70480(13) -0.20786(11) 0.0184(4) Uani 1 1 d . . . .
C9 C 0.0645(3) 0.85972(13) -0.31873(11) 0.0199(4) Uani 1 1 d . . . .
C10 C -0.1616(3) 0.62252(13) -0.27163(11) 0.0208(4) Uani 1 1 d D . . .
C11 C -0.3488(3) 0.55791(14) -0.19223(12) 0.0246(5) Uani 1 1 d . . . .
C12 C -0.2798(3) 0.61300(14) -0.13731(11) 0.0221(5) Uani 1 1 d . . . .
C13 C 0.2798(3) 0.67299(13) -0.13082(10) 0.0185(4) Uani 1 1 d . . . .
C14 C 0.3742(3) 0.61237(16) 0.00853(12) 0.0280(5) Uani 1 1 d . . . .
C15 C -0.0886(3) 0.67675(13) -0.21604(10) 0.0184(4) Uani 1 1 d . . . .
C16 C 0.0223(3) 0.77495(13) -0.30448(10) 0.0187(4) Uani 1 1 d . . . .
C17 C -0.1509(3) 0.67194(14) -0.14936(11) 0.0200(4) Uani 1 1 d . . . .
C18 C 0.0369(3) 0.89215(15) -0.38785(12) 0.0237(5) Uani 1 1 d . . . .
C19 C 0.3853(3) 0.76846(13) -0.22151(11) 0.0193(4) Uani 1 1 d . . . .
C20 C 0.6544(3) 0.88167(15) -0.24392(13) 0.0264(5) Uani 1 1 d . . . .
C21 C 0.5859(3) 0.88278(14) -0.17940(12) 0.0246(5) Uani 1 1 d . . . .
C22 C -0.0512(3) 0.72270(13) -0.36160(11) 0.0222(5) Uani 1 1 d D . . .
C23 C -0.2909(3) 0.56327(14) -0.25856(12) 0.0232(5) Uani 1 1 d . . . .
C24 C 0.3565(3) 0.82412(15) -0.10061(12) 0.0177(5) Uani 0.881(3) 1 d . P A 1
H24 H 0.2319 0.8432 -0.1158 0.021 Uiso 0.881(3) 1 calc R P A 1
C25 C -0.0326(3) 0.83984(15) -0.44457(12) 0.0269(5) Uani 1 1 d . . . .
C26 C -0.1188(3) 0.63266(14) -0.34794(12) 0.0198(5) Uani 0.939(2) 1 d . P B 1
H26 H -0.2332 0.6258 -0.3803 0.024 Uiso 0.939(2) 1 calc R P B 1
C27 C 0.3022(3) 0.55681(15) -0.04494(12) 0.0252(5) Uani 1 1 d . . . .
C28 C 0.3461(3) 0.72979(14) -0.07621(11) 0.0229(5) Uani 1 1 d D . . .
C29 C 0.4493(3) 0.82654(13) -0.16796(11) 0.0223(5) Uani 1 1 d D . . .
C30 C 0.0504(3) 0.74191(13) -0.22815(11) 0.0187(4) Uani 1 1 d . . . .
C31 C 0.3949(3) 0.69852(16) -0.00671(12) 0.0274(5) Uani 1 1 d . . . .
C32 C 0.5889(3) 0.82518(15) -0.29786(12) 0.0258(5) Uani 1 1 d . . . .
C33 C -0.0767(3) 0.75610(15) -0.43144(12) 0.0270(5) Uani 1 1 d . . . .
C34 C 0.0049(3) 0.56366(15) -0.36979(12) 0.0229(5) Uani 0.939(2) 1 d . P B 1
C35 C 0.4557(3) 0.76852(14) -0.28631(11) 0.0229(5) Uani 1 1 d . . . .
C36 C 0.4337(4) 0.88495(16) -0.04215(13) 0.0230(6) Uani 0.881(3) 1 d . P A 1
F1 F 0.0071(2) 0.56362(16) -0.44127(10) 0.0336(5) Uani 0.939(2) 1 d . P B 1
F22 F 0.4240(3) 0.96622(12) -0.06735(10) 0.0292(3) Uani 0.881(3) 1 d D P A 1
F3 F 0.3437(3) 0.88401(11) 0.01470(10) 0.0292(3) Uani 0.881(3) 1 d . P A 1
F4 F 0.17366(18) 0.57292(9) -0.33928(7) 0.0337(4) Uani 0.939(2) 1 d . P B 1
F5 F -0.0439(3) 0.48407(15) -0.35178(13) 0.0350(5) Uani 0.939(2) 1 d . P B 1
F6 F 0.60391(19) 0.86960(9) -0.01709(7) 0.0295(4) Uani 0.881(3) 1 d . P A 1
H17 H -0.107(3) 0.7114(13) -0.1114(10) 0.007(5) Uiso 1 1 d . . . .
H30 H 0.039(3) 0.7881(14) -0.1964(11) 0.019(6) Uiso 1 1 d . . . .
H33 H -0.130(3) 0.7209(15) -0.4728(12) 0.026(6) Uiso 1 1 d . . . .
H23 H -0.344(3) 0.5251(16) -0.2970(13) 0.032(7) Uiso 1 1 d . . . .
H12 H -0.318(3) 0.6107(14) -0.0902(12) 0.024(6) Uiso 1 1 d . . . .
H11 H -0.441(3) 0.5179(15) -0.1845(12) 0.027(6) Uiso 1 1 d . . . .
H9 H 0.114(3) 0.8935(14) -0.2794(11) 0.017(5) Uiso 1 1 d . . . .
H18 H 0.068(3) 0.9492(15) -0.3959(11) 0.023(6) Uiso 1 1 d . . . .
H25 H -0.053(3) 0.8633(16) -0.4931(13) 0.034(7) Uiso 1 1 d . . . .
H14 H 0.407(3) 0.5896(15) 0.0554(12) 0.023(6) Uiso 1 1 d . . . .
H21 H 0.631(3) 0.9205(15) -0.1414(11) 0.018(6) Uiso 1 1 d . . . .
H27 H 0.288(3) 0.4992(15) -0.0355(11) 0.019(6) Uiso 1 1 d . . . .
H35 H 0.411(3) 0.7264(15) -0.3247(12) 0.026(6) Uiso 1 1 d . . . .
H7 H 0.206(3) 0.5479(15) -0.1540(12) 0.025(6) Uiso 1 1 d . . . .
H31 H 0.449(3) 0.7371(16) 0.0300(13) 0.029(6) Uiso 1 1 d . . . .
H20 H 0.756(4) 0.9195(17) -0.2491(13) 0.039(7) Uiso 1 1 d . . . .
H32 H 0.639(3) 0.8259(16) -0.3462(13) 0.036(7) Uiso 1 1 d . . . .
H8 H 0.253(3) 0.6552(14) -0.2402(11) 0.020(6) Uiso 1 1 d . . . .
C2 C 0.448(2) 0.8105(8) -0.0862(5) 0.0177(5) Uani 0.119(3) 1 d D P A 2
H2 H 0.5709 0.8071 -0.0602 0.021 Uiso 0.119(3) 1 calc R P A 2
C3 C 0.337(2) 0.8731(10) -0.0505(10) 0.0230(6) Uani 0.119(3) 1 d D P A 2
F0AA F 0.1642(15) 0.8566(8) -0.0738(6) 0.040(4) Uani 0.119(3) 1 d D P A 2
F7 F 0.387(2) 0.9582(10) -0.0529(8) 0.0292(3) Uani 0.119(3) 1 d D P A 2
F2 F 0.351(2) 0.8591(9) 0.0241(9) 0.0292(3) Uani 0.119(3) 1 d . P A 2
C4 C -0.039(4) 0.6333(9) -0.3288(13) 0.0198(5) Uani 0.061(2) 1 d D P B 2
F8 F -0.233(3) 0.5899(14) -0.4215(11) 0.0337(4) Uani 0.061(2) 1 d D P B 2
C0AA C -0.072(4) 0.575(2) -0.3926(17) 0.0229(5) Uani 0.061(2) 1 d D P B 2
F20 F -0.078(6) 0.493(3) -0.367(3) 0.0350(5) Uani 0.061(2) 1 d D P B 2
F21 F 0.062(4) 0.565(3) -0.431(2) 0.0336(5) Uani 0.061(2) 1 d D P B 2

loop_
_atom_site_aniso_label
_atom_site_aniso_U_11
_atom_site_aniso_U_22
_atom_site_aniso_U_33
_atom_site_aniso_U_23
_atom_site_aniso_U_13
_atom_site_aniso_U_12
C7 0.0148(10) 0.0214(11) 0.0246(11) -0.0004(8) 0.0031(8) 0.0007(8)
C8 0.0200(11) 0.0162(10) 0.0197(10) -0.0020(8) 0.0051(8) -0.0004(8)
C9 0.0125(10) 0.0207(11) 0.0265(11) -0.0016(8) 0.0022(8) -0.0006(8)
C10 0.0234(11) 0.0161(10) 0.0233(11) 0.0002(8) 0.0044(8) 0.0031(9)
C11 0.0193(11) 0.0221(11) 0.0328(12) 0.0017(9) 0.0048(9) -0.0006(9)
C12 0.0183(11) 0.0262(12) 0.0227(11) 0.0022(8) 0.0060(8) 0.0020(9)
C13 0.0157(10) 0.0200(10) 0.0206(10) -0.0018(8) 0.0052(8) 0.0004(8)
C14 0.0217(12) 0.0405(14) 0.0220(11) 0.0046(10) 0.0036(9) 0.0044(10)
C15 0.0166(10) 0.0174(10) 0.0215(10) 0.0006(8) 0.0037(8) 0.0027(8)
C16 0.0165(10) 0.0192(10) 0.0212(10) 0.0002(8) 0.0057(8) 0.0015(8)
C17 0.0182(11) 0.0219(11) 0.0195(10) -0.0012(8) 0.0013(8) 0.0010(9)
C18 0.0191(11) 0.0214(12) 0.0310(12) 0.0055(9) 0.0048(9) -0.0002(9)
C19 0.0169(10) 0.0175(10) 0.0240(10) 0.0015(8) 0.0049(8) 0.0032(8)
C20 0.0165(11) 0.0231(11) 0.0405(13) 0.0112(10) 0.0068(9) 0.0037(9)
C21 0.0241(12) 0.0172(11) 0.0323(12) 0.0012(9) 0.0035(9) 0.0016(9)
C22 0.0216(11) 0.0233(11) 0.0226(11) -0.0019(8) 0.0060(8) -0.0005(9)
C23 0.0229(12) 0.0182(11) 0.0280(11) -0.0023(9) 0.0016(9) 0.0000(9)
C24 0.0112(12) 0.0190(12) 0.0216(12) -0.0017(9) -0.0032(9) 0.0019(10)
C25 0.0242(12) 0.0344(13) 0.0221(11) 0.0059(9) 0.0036(9) 0.0000(10)
C26 0.0164(12) 0.0219(11) 0.0202(11) -0.0042(8) -0.0006(9) -0.0024(9)
C27 0.0194(11) 0.0240(12) 0.0328(12) 0.0059(9) 0.0059(9) 0.0032(9)
C28 0.0229(11) 0.0237(11) 0.0236(11) -0.0034(8) 0.0085(9) -0.0040(9)
C29 0.0237(12) 0.0181(10) 0.0262(11) 0.0015(8) 0.0076(9) 0.0015(9)
C30 0.0204(11) 0.0177(10) 0.0187(10) -0.0030(8) 0.0055(8) -0.0001(8)
C31 0.0245(12) 0.0364(13) 0.0214(11) -0.0067(9) 0.0036(9) -0.0041(10)
C32 0.0175(11) 0.0324(13) 0.0283(12) 0.0096(9) 0.0060(9) 0.0060(10)
C33 0.0288(13) 0.0314(13) 0.0209(11) -0.0031(9) 0.0041(9) -0.0029(10)
C34 0.0230(13) 0.0229(12) 0.0230(12) -0.0045(9) 0.0040(9) -0.0013(10)
C35 0.0182(11) 0.0267(12) 0.0240(11) 0.0056(9) 0.0029(9) 0.0046(9)
C36 0.0215(14) 0.0236(13) 0.0225(12) -0.0029(9) -0.0018(11) 0.0010(11)
F1 0.0367(11) 0.0399(8) 0.0249(9) -0.0145(7) 0.0068(8) -0.0014(11)
F22 0.0391(7) 0.0237(7) 0.0250(7) -0.0055(5) 0.0050(5) 0.0021(6)
F3 0.0391(7) 0.0237(7) 0.0250(7) -0.0055(5) 0.0050(5) 0.0021(6)
F4 0.0211(8) 0.0395(9) 0.0394(8) -0.0173(6) 0.0002(6) 0.0039(6)
F5 0.0395(13) 0.0218(9) 0.0457(15) -0.0047(7) 0.0137(10) 0.0012(8)
F6 0.0241(8) 0.0316(9) 0.0292(8) -0.0056(6) -0.0094(6) -0.0013(6)
C2 0.0112(12) 0.0190(12) 0.0216(12) -0.0017(9) -0.0032(9) 0.0019(10)
C3 0.0215(14) 0.0236(13) 0.0225(12) -0.0029(9) -0.0018(11) 0.0010(11)
F0AA 0.037(7) 0.050(8) 0.035(7) -0.016(5) 0.014(5) 0.006(6)
F7 0.0391(7) 0.0237(7) 0.0250(7) -0.0055(5) 0.0050(5) 0.0021(6)
F2 0.0391(7) 0.0237(7) 0.0250(7) -0.0055(5) 0.0050(5) 0.0021(6)
C4 0.0164(12) 0.0219(11) 0.0202(11) -0.0042(8) -0.0006(9) -0.0024(9)
F8 0.0211(8) 0.0395(9) 0.0394(8) -0.0173(6) 0.0002(6) 0.0039(6)
C0AA 0.0230(13) 0.0229(12) 0.0230(12) -0.0045(9) 0.0040(9) -0.0013(10)
F20 0.0395(13) 0.0218(9) 0.0457(15) -0.0047(7) 0.0137(10) 0.0012(8)
F21 0.0367(11) 0.0399(8) 0.0249(9) -0.0145(7) 0.0068(8) -0.0014(11)

loop_
_atom_type_symbol
_atom_type_description
_atom_type_scat_dispersion_real
_atom_type_scat_dispersion_imag
_atom_type_scat_source
C C 0.0033 0.0016 'International Tables Vol C Tables 4.2.6.8 and 6.1.1.4'
H H 0.0000 0.0000 'International Tables Vol C Tables 4.2.6.8 and 6.1.1.4'
F F 0.0171 0.0103 'International Tables Vol C Tables 4.2.6.8 and 6.1.1.4'

loop_
_geom_angle_atom_site_label_1
_geom_angle_atom_site_label_2
_geom_angle_atom_site_label_3
_geom_angle
C13 C7 H7 118.3(13)
C27 C7 C13 120.6(2)
C27 C7 H7 121.2(13)
C13 C8 C30 113.24(16)
C13 C8 H8 107.9(12)
C19 C8 C13 109.41(16)
C19 C8 C30 112.39(16)
C19 C8 H8 107.3(13)
C30 C8 H8 106.3(13)
C16 C9 H9 117.2(13)
C18 C9 C16 121.1(2)
C18 C9 H9 121.7(13)
C15 C10 C26 121.70(19)
C15 C10 C4 103.7(12)
C23 C10 C15 119.34(19)
C23 C10 C26 118.62(18)
C23 C10 C4 135.3(11)
C12 C11 H11 120.0(13)
C23 C11 C12 119.8(2)
C23 C11 H11 120.1(13)
C11 C12 H12 121.7(13)
C17 C12 C11 119.8(2)
C17 C12 H12 118.6(13)
C7 C13 C8 120.77(18)
C7 C13 C28 119.66(19)
C28 C13 C8 119.49(18)
C27 C14 C31 120.2(2)
C27 C14 H14 117.8(14)
C31 C14 H14 122.0(14)
C10 C15 C30 120.92(18)
C17 C15 C10 119.04(19)
C17 C15 C30 120.00(18)
C9 C16 C22 118.93(18)
C9 C16 C30 119.86(18)
C22 C16 C30 121.18(18)
C12 C17 C15 120.91(19)
C12 C17 H17 119.2(12)
C15 C17 H17 119.8(12)
C9 C18 C25 119.9(2)
C9 C18 H18 119.2(13)
C25 C18 H18 120.9(13)
C29 C19 C8 119.70(18)
C35 C19 C8 120.92(18)
C35 C19 C29 119.35(19)
C21 C20 C32 120.4(2)
C21 C20 H20 118.1(15)
C32 C20 H20 121.4(15)
C20 C21 C29 120.1(2)
C20 C21 H21 121.5(13)
C29 C21 H21 118.4(13)
C16 C22 C26 121.03(18)
C16 C22 C4 103.1(12)
C33 C22 C16 119.4(2)
C33 C22 C26 119.39(19)
C33 C22 C4 135.5(10)
C10 C23 H23 120.3(14)
C11 C23 C10 121.1(2)
C11 C23 H23 118.6(14)
C28 C24 H24 106.5
C29 C24 H24 106.5
C29 C24 C28 108.39(17)
C36 C24 H24 106.5
C36 C24 C28 114.48(19)
C36 C24 C29 113.9(2)
C18 C25 H25 119.5(15)
C33 C25 C18 119.8(2)
C33 C25 H25 120.6(15)
C10 C26 C22 111.89(17)
C10 C26 H26 106.4
C10 C26 C34 113.44(19)
C22 C26 H26 106.4
C34 C26 C22 111.73(19)
C34 C26 H26 106.4
C7 C27 H27 119.2(13)
C14 C27 C7 119.7(2)
C14 C27 H27 121.0(13)
C13 C28 C24 114.51(18)
C13 C28 C2 125.6(4)
C31 C28 C13 119.2(2)
C31 C28 C24 126.2(2)
C31 C28 C2 109.4(5)
C19 C29 C21 119.66(19)
C19 C29 C24 115.05(19)
C19 C29 C2 123.9(4)
C21 C29 C24 125.26(19)
C21 C29 C2 110.8(5)
C8 C30 H30 106.6(13)
C15 C30 C8 111.56(16)
C15 C30 C16 111.01(17)
C15 C30 H30 107.2(14)
C16 C30 C8 111.36(16)
C16 C30 H30 108.8(13)
C14 C31 C28 120.5(2)
C14 C31 H31 120.4(14)
C28 C31 H31 119.0(14)
C20 C32 C35 119.6(2)
C20 C32 H32 119.9(14)
C35 C32 H32 120.5(14)
C22 C33 H33 121.1(14)
C25 C33 C22 120.9(2)
C25 C33 H33 118.0(13)
F1 C34 C26 111.0(2)
F1 C34 F4 106.69(19)
F1 C34 F5 106.8(2)
F4 C34 C26 113.64(19)
F4 C34 F5 105.7(2)
F5 C34 C26 112.5(2)
C19 C35 H35 119.6(13)
C32 C35 C19 120.8(2)
C32 C35 H35 119.6(13)
F22 C36 C24 109.8(2)
F3 C36 C24 112.2(2)
F3 C36 F22 106.12(19)
F6 C36 C24 114.1(2)
F6 C36 F22 107.2(2)
F6 C36 F3 107.0(2)
C28 C2 C29 109.2(7)
C28 C2 H2 111.2
C28 C2 C3 99.2(11)
C29 C2 H2 111.2
C3 C2 C29 114.3(13)
C3 C2 H2 111.2
F0AA C3 C2 108.1(13)
F0AA C3 F7 115.4(15)
F0AA C3 F2 103.6(14)
F7 C3 C2 116.0(14)
F7 C3 F2 101.4(13)
F2 C3 C2 111.6(14)
C22 C4 C10 112.0(8)
C0AA C4 C10 116(2)
C0AA C4 C22 103.7(19)
F8 C0AA C4 106(2)
F8 C0AA F20 104(3)
F8 C0AA F21 123(3)
F20 C0AA C4 108(3)
F21 C0AA C4 117(3)
F21 C0AA F20 98(3)

loop_
_geom_bond_atom_site_label_1
_geom_bond_atom_site_label_2
_geom_bond_distance
C7 C13 1.395(3)
C7 C27 1.387(3)
C7 H7 1.00(2)
C8 C13 1.518(3)
C8 C19 1.513(3)
C8 C30 1.582(3)
C8 H8 0.99(2)
C9 C16 1.396(3)
C9 C18 1.381(3)
C9 H9 0.94(2)
C10 C15 1.400(3)
C10 C23 1.397(3)
C10 C26 1.517(3)
C10 C4 1.523(10)
C11 C12 1.390(3)
C11 C23 1.376(3)
C11 H11 0.97(2)
C12 C17 1.386(3)
C12 H12 0.97(2)
C13 C28 1.398(3)
C14 C27 1.383(3)
C14 C31 1.388(3)
C14 H14 0.95(2)
C15 C17 1.397(3)
C15 C30 1.508(3)
C16 C22 1.403(3)
C16 C30 1.510(3)
C17 H17 0.97(2)
C18 C25 1.389(3)
C18 H18 0.94(2)
C19 C29 1.392(3)
C19 C35 1.392(3)
C20 C21 1.380(3)
C20 C32 1.384(3)
C20 H20 0.99(3)
C21 C29 1.400(3)
C21 H21 0.95(2)
C22 C26 1.531(3)
C22 C33 1.399(3)
C22 C4 1.523(10)
C23 H23 0.98(2)
C24 H24 1.0000
C24 C28 1.547(3)
C24 C29 1.528(3)
C24 C36 1.510(3)
C25 C33 1.380(3)
C25 H25 0.97(2)
C26 H26 1.0000
C26 C34 1.523(3)
C27 H27 0.93(2)
C28 C31 1.395(3)
C28 C2 1.504(9)
C29 C2 1.554(9)
C30 H30 0.95(2)
C31 H31 0.96(2)
C32 C35 1.385(3)
C32 H32 1.03(2)
C33 H33 0.99(2)
C34 F1 1.343(3)
C34 F4 1.345(3)
C34 F5 1.352(3)
C35 H35 1.00(2)
C36 F22 1.352(3)
C36 F3 1.342(3)
C36 F6 1.341(3)
C2 H2 1.0000
C2 C3 1.51(3)
C3 F0AA 1.358(16)
C3 F7 1.383(16)
C3 F2 1.41(2)
C4 C0AA 1.49(3)
F8 C0AA 1.29(3)
C0AA F20 1.37(3)
C0AA F21 1.34(3)

loop_
_geom_torsion_atom_site_label_1
_geom_torsion_atom_site_label_2
_geom_torsion_atom_site_label_3
_geom_torsion_atom_site_label_4
_geom_torsion
C7 C13 C28 C24 -176.79(19)
C7 C13 C28 C31 2.9(3)
C7 C13 C28 C2 153.1(10)
C8 C13 C28 C24 6.4(3)
C8 C13 C28 C31 -173.93(19)
C8 C13 C28 C2 -23.7(10)
C8 C19 C29 C21 177.10(19)
C8 C19 C29 C24 -4.5(3)
C8 C19 C29 C2 26.0(10)
C8 C19 C35 C32 -178.10(19)
C9 C16 C22 C26 -173.1(2)
C9 C16 C22 C33 1.4(3)
C9 C16 C22 C4 167.6(7)
C9 C16 C30 C8 -88.7(2)
C9 C16 C30 C15 146.38(19)
C9 C18 C25 C33 1.2(3)
C10 C15 C17 C12 1.7(3)
C10 C15 C30 C8 -92.5(2)
C10 C15 C30 C16 32.4(3)
C10 C26 C34 F1 166.09(19)
C10 C26 C34 F4 -73.6(2)
C10 C26 C34 F5 46.5(3)
C10 C4 C0AA F8 59(3)
C10 C4 C0AA F20 -52(3)
C10 C4 C0AA F21 -160(3)
C11 C12 C17 C15 -0.2(3)
C12 C11 C23 C10 0.9(3)
C13 C7 C27 C14 -0.6(3)
C13 C8 C19 C29 -38.6(3)
C13 C8 C19 C35 139.82(19)
C13 C8 C30 C15 -56.9(2)
C13 C8 C30 C16 178.43(17)
C13 C28 C31 C14 -1.5(3)
C13 C28 C2 C29 6.4(17)
C13 C28 C2 C3 126.4(8)
C15 C10 C23 C11 0.6(3)
C15 C10 C26 C22 -21.2(3)
C15 C10 C26 C34 106.4(2)
C15 C10 C4 C22 -67(2)
C15 C10 C4 C0AA 173.6(18)
C16 C9 C18 C25 -0.6(3)
C16 C22 C26 C10 21.9(3)
C16 C22 C26 C34 -106.6(2)
C16 C22 C33 C25 -0.8(3)
C16 C22 C4 C10 68(2)
C16 C22 C4 C0AA -165.9(16)
C17 C15 C30 C8 89.8(2)
C17 C15 C30 C16 -145.36(19)
C18 C9 C16 C22 -0.7(3)
C18 C9 C16 C30 -178.71(19)
C18 C25 C33 C22 -0.5(4)
C19 C8 C13 C7 -139.47(19)
C19 C8 C13 C28 37.3(2)
C19 C8 C30 C15 178.48(16)
C19 C8 C30 C16 53.8(2)
C19 C29 C2 C28 -7.5(16)
C19 C29 C2 C3 -117.6(9)
C20 C21 C29 C19 1.2(3)
C20 C21 C29 C24 -177.0(2)
C20 C21 C29 C2 155.8(8)
C20 C32 C35 C19 0.9(3)
C21 C20 C32 C35 -1.1(3)
C21 C29 C2 C28 -160.8(8)
C21 C29 C2 C3 89.1(11)
C22 C16 C30 C8 93.4(2)
C22 C16 C30 C15 -31.6(3)
C22 C26 C34 F1 -66.3(3)
C22 C26 C34 F4 54.0(3)
C22 C26 C34 F5 174.08(19)
C22 C4 C0AA F8 -64(3)
C22 C4 C0AA F20 -175(2)
C22 C4 C0AA F21 77(3)
C23 C10 C15 C17 -1.9(3)
C23 C10 C15 C30 -179.62(19)
C23 C10 C26 C22 152.1(2)
C23 C10 C26 C34 -80.3(3)
C23 C10 C4 C22 128.3(12)
C23 C10 C4 C0AA 9(3)
C23 C11 C12 C17 -1.1(3)
C24 C28 C31 C14 178.2(2)
C26 C10 C15 C17 171.39(19)
C26 C10 C15 C30 -6.4(3)
C26 C10 C23 C11 -172.9(2)
C26 C22 C33 C25 173.8(2)
C27 C7 C13 C8 174.89(19)
C27 C7 C13 C28 -1.9(3)
C27 C14 C31 C28 -1.0(3)
C28 C24 C29 C19 48.7(3)
C28 C24 C29 C21 -133.0(2)
C28 C24 C36 F22 -175.2(2)
C28 C24 C36 F3 -57.4(3)
C28 C24 C36 F6 64.5(3)
C28 C2 C3 F0AA -45.1(14)
C28 C2 C3 F7 -176.4(13)
C28 C2 C3 F2 68.2(14)
C29 C19 C35 C32 0.3(3)
C29 C24 C28 C13 -49.7(3)
C29 C24 C28 C31 130.7(2)
C29 C24 C36 F22 59.3(3)
C29 C24 C36 F3 177.04(19)
C29 C24 C36 F6 -61.0(3)
C29 C2 C3 F0AA 71.0(14)
C29 C2 C3 F7 -60.3(18)
C29 C2 C3 F2 -175.7(11)
C30 C8 C13 C7 94.3(2)
C30 C8 C13 C28 -88.9(2)
C30 C8 C19 C29 88.1(2)
C30 C8 C19 C35 -93.5(2)
C30 C15 C17 C12 179.44(19)
C30 C16 C22 C26 4.8(3)
C30 C16 C22 C33 179.36(19)
C30 C16 C22 C4 -14.4(7)
C31 C14 C27 C7 2.0(3)
C31 C28 C2 C29 159.1(8)
C31 C28 C2 C3 -81.0(11)
C32 C20 C21 C29 0.1(3)
C33 C22 C26 C10 -152.7(2)
C33 C22 C26 C34 78.9(3)
C33 C22 C4 C10 -129.2(11)
C33 C22 C4 C0AA -3(2)
C35 C19 C29 C21 -1.4(3)
C35 C19 C29 C24 177.00(19)
C35 C19 C29 C2 -152.5(9)
C36 C24 C28 C13 -178.1(2)
C36 C24 C28 C31 2.3(3)
C36 C24 C29 C19 177.5(2)
C36 C24 C29 C21 -4.3(3)
C2 C28 C31 C14 -156.1(8)
C4 C10 C15 C17 -169.2(7)
C4 C10 C15 C30 13.1(7)
C4 C10 C23 C11 163.0(13)
C4 C22 C33 C25 -161.5(13)
